data_4331265
loop_
_publ_author_name
'Yan-Li Gai'
'Ke-Cai Xiong'
'Lian Chen'
'Yang Bu'
'Xing-Jun Li'
'Fei-Long Jiang'
'Mao-Chun Hong'

_publ_section_title
;
 Visible and NIR Photoluminescence Properties of a Series of Novel
 Lanthanide-Organic Coordination Polymers Based on
 Hydroxyquinoline-Carboxylate Ligands
;
_journal_name_full 'Inorganic Chemistry'
_journal_page_first 13128
_journal_page_last 13137
_journal_paper_doi 10.1021/ic301261g
_journal_volume 51
_journal_year 2012
_chemical_formula_sum 'C30 H26 N3 O13 Sm'
_chemical_formula_weight 786.89
_chemical_name_systematic
; 
 ? 
;
_space_group_IT_number 14
_symmetry_cell_setting monoclinic
_symmetry_space_group_name_Hall '-P 2ybc'
_symmetry_space_group_name_H-M 'P 1 21/c 1'
_atom_sites_solution_hydrogens geom
_atom_sites_solution_primary direct
_atom_sites_solution_secondary difmap
_audit_creation_method SHELXL-97
_cell_angle_alpha 90.00
_cell_angle_beta 92.826(5)
_cell_angle_gamma 90.00
_cell_formula_units_Z 4
_cell_length_a 12.139(3)
_cell_length_b 25.449(6)
_cell_length_c 9.828(2)
_cell_measurement_reflns_used 3543
_cell_measurement_temperature 293(2)
_cell_measurement_theta_max 27.4603
_cell_measurement_theta_min 2.0746
_cell_volume 3032.4(12)
_computing_cell_refinement 'CrystalClear (Rigaku Inc., 2007)'
_computing_data_collection 'CrystalClear (Rigaku Inc., 2007)'
_computing_data_reduction 'CrystalClear (Rigaku Inc., 2007)'
_computing_structure_refinement 'SHELXL-97 (Sheldrick, 1997)'
_computing_structure_solution 'SHELXS-97 (Sheldrick, 1990)'
_diffrn_ambient_temperature 293(2)
_diffrn_detector_area_resol_mean 13.6612
_diffrn_measured_fraction_theta_full 0.994
_diffrn_measured_fraction_theta_max 0.994
_diffrn_measurement_device_type Mercury2_(2x2_bin_mode)
_diffrn_measurement_method CCD_Profile_fitting
_diffrn_radiation_monochromator graphite
_diffrn_radiation_source 'fine-focus sealed tube'
_diffrn_radiation_type MoK\a
_diffrn_radiation_wavelength 0.71073
_diffrn_reflns_av_R_equivalents 0.0214
_diffrn_reflns_av_sigmaI/netI 0.0252
_diffrn_reflns_limit_h_max 13
_diffrn_reflns_limit_h_min -15
_diffrn_reflns_limit_k_max 33
_diffrn_reflns_limit_k_min -33
_diffrn_reflns_limit_l_max 12
_diffrn_reflns_limit_l_min -12
_diffrn_reflns_number 23293
_diffrn_reflns_theta_full 27.48
_diffrn_reflns_theta_max 27.48
_diffrn_reflns_theta_min 2.62
_exptl_absorpt_coefficient_mu 2.011
_exptl_absorpt_correction_T_max 0.6892
_exptl_absorpt_correction_T_min 0.6892
_exptl_absorpt_correction_type multi-scan
_exptl_crystal_colour yellow
_exptl_crystal_density_diffrn 1.724
_exptl_crystal_description prism
_exptl_crystal_F_000 1572
_exptl_crystal_size_max 0.20
_exptl_crystal_size_mid 0.20
_exptl_crystal_size_min 0.20
_refine_diff_density_max 1.913
_refine_diff_density_min -0.669
_refine_diff_density_rms 0.083
_refine_ls_extinction_method none
_refine_ls_goodness_of_fit_ref 1.025
_refine_ls_hydrogen_treatment mixed
_refine_ls_matrix_type full
_refine_ls_number_parameters 448
_refine_ls_number_reflns 6923
_refine_ls_number_restraints 0
_refine_ls_restrained_S_all 1.025
_refine_ls_R_factor_all 0.0289
_refine_ls_R_factor_gt 0.0257
_refine_ls_shift/su_max 0.002
_refine_ls_shift/su_mean 0.000
_refine_ls_structure_factor_coef Fsqd
_refine_ls_weighting_details 'calc w=1/[\s^2^(Fo^2^)+(0.0321P)^2^+1.7577P] where P=(Fo^2^+2Fc^2^)/3'
_refine_ls_weighting_scheme calc
_refine_ls_wR_factor_gt 0.0581
_refine_ls_wR_factor_ref 0.0602
_reflns_number_gt 6330
_reflns_number_total 6923
_reflns_threshold_expression >2sigma(I)
_cod_data_source_file ic301261g_si_002_03.cif
_cod_data_source_block complex3_Sm
_cod_database_code 4331265

loop_
_symmetry_equiv_pos_as_xyz
'x, y, z'
'-x, y+1/2, -z+1/2'
'-x, -y, -z'
'x, -y-1/2, z-1/2'

loop_
_atom_site_label
_atom_site_type_symbol
_atom_site_fract_x
_atom_site_fract_y
_atom_site_fract_z
_atom_site_U_iso_or_equiv
_atom_site_adp_type
_atom_site_occupancy
_atom_site_symmetry_multiplicity
_atom_site_calc_flag
_atom_site_refinement_flags
Sm1 Sm -0.037997(9) 0.073848(4) 0.603924(11) 0.01501(4) Uani 1 1 d .
O1 O -0.03752(15) -0.00428(7) 1.24590(17) 0.0251(4) Uani 1 1 d .
N1 N -0.14263(18) 0.12041(8) 1.1542(2) 0.0220(4) Uani 1 1 d .
C1 C -0.05291(19) 0.04409(9) 1.2557(2) 0.0191(5) Uani 1 1 d .
O2 O -0.03233(15) 0.07308(6) 1.35698(17) 0.0231(4) Uani 1 1 d .
N2 N 0.33549(18) 0.00711(9) 0.3628(2) 0.0231(4) Uani 1 1 d .
C2 C -0.10633(19) 0.07163(9) 1.1311(2) 0.0179(5) Uani 1 1 d .
O3 O -0.17822(14) 0.05908(7) 0.77253(16) 0.0229(4) Uani 1 1 d .
N3 N 0.1031(2) 0.25811(9) 0.5511(2) 0.0291(5) Uani 1 1 d .
C3 C -0.1207(2) 0.04895(9) 1.0048(2) 0.0205(5) Uani 1 1 d .
H3 H -0.0964 0.0148 0.9914 0.025 Uiso 1 1 calc R
O4 O 0.13893(14) 0.00155(7) 0.47364(17) 0.0234(4) Uani 1 1 d .
C4 C -0.1722(2) 0.07710(9) 0.8947(2) 0.0191(5) Uani 1 1 d .
O5 O 0.16349(15) 0.07812(6) 0.57731(19) 0.0250(4) Uani 1 1 d .
C5 C -0.2194(2) 0.12750(10) 0.9259(2) 0.0213(5) Uani 1 1 d .
O6 O 0.56739(16) 0.11348(8) 0.4954(2) 0.0382(5) Uani 1 1 d .
C6 C -0.2807(2) 0.15727(11) 0.8279(3) 0.0298(6) Uani 1 1 d .
H6 H -0.2938 0.1438 0.7407 0.036 Uiso 1 1 calc R
O7 O 0.00791(15) 0.16436(7) 0.53499(18) 0.0282(4) Uani 1 1 d .
C7 C -0.3211(2) 0.20550(11) 0.8590(3) 0.0348(6) Uani 1 1 d .
H7 H -0.3629 0.2243 0.7937 0.042 Uiso 1 1 calc R
O8 O -0.11169(15) 0.19144(7) 0.36875(18) 0.0288(4) Uani 1 1 d .
C8 C -0.2997(3) 0.22697(11) 0.9898(3) 0.0368(7) Uani 1 1 d .
H8 H -0.3261 0.2603 1.0096 0.044 Uiso 1 1 calc R
O9 O 0.01734(16) 0.37781(7) 0.29441(17) 0.0264(4) Uani 1 1 d .
C9 C -0.2406(2) 0.19935(11) 1.0879(3) 0.0311(6) Uani 1 1 d .
H9 H -0.2267 0.2137 1.1740 0.037 Uiso 1 1 calc R
O10 O -0.20888(16) 0.11654(8) 0.5154(2) 0.0289(4) Uani 1 1 d .
C10 C -0.2010(2) 0.14888(9) 1.0573(2) 0.0223(5) Uani 1 1 d .
O11 O 0.2418(2) 0.17970(10) 0.6847(3) 0.0478(6) Uani 1 1 d .
C11 C 0.19632(19) 0.04064(9) 0.5073(2) 0.0183(4) Uani 1 1 d .
O12 O 0.4055(4) 0.2150(3) 0.8992(5) 0.154(2) Uani 1 1 d .
C12 C 0.3121(2) 0.04276(9) 0.4583(2) 0.0207(5) Uani 1 1 d .
O13 O 0.4549(3) 0.20356(14) 0.5934(4) 0.0918(12) Uani 1 1 d .
C13 C 0.3892(2) 0.07817(9) 0.5044(3) 0.0243(5) Uani 1 1 d .
H13 H 0.3711 0.1018 0.5720 0.029 Uiso 1 1 calc R
C14 C 0.4963(2) 0.08029(10) 0.4526(3) 0.0264(5) Uani 1 1 d .
C15 C 0.5185(2) 0.04195(10) 0.3474(3) 0.0255(5) Uani 1 1 d .
C16 C 0.6208(2) 0.03895(12) 0.2865(3) 0.0360(6) Uani 1 1 d .
H16 H 0.6763 0.0628 0.3115 0.043 Uiso 1 1 calc R
C17 C 0.6398(3) 0.00135(14) 0.1907(3) 0.0454(8) Uani 1 1 d .
H17 H 0.7079 -0.0001 0.1514 0.054 Uiso 1 1 calc R
C18 C 0.5577(3) -0.03479(14) 0.1517(3) 0.0445(8) Uani 1 1 d .
H18 H 0.5718 -0.0604 0.0874 0.053 Uiso 1 1 calc R
C19 C 0.4571(2) -0.03277(12) 0.2069(3) 0.0340(6) Uani 1 1 d .
H19 H 0.4023 -0.0566 0.1793 0.041 Uiso 1 1 calc R
C20 C 0.4365(2) 0.00552(10) 0.3061(2) 0.0245(5) Uani 1 1 d .
C21 C -0.0306(2) 0.19724(9) 0.4504(2) 0.0219(5) Uani 1 1 d .
C22 C 0.0243(2) 0.25084(9) 0.4532(2) 0.0208(5) Uani 1 1 d .
C23 C -0.0072(2) 0.28985(9) 0.3639(2) 0.0224(5) Uani 1 1 d .
H23 H -0.0620 0.2834 0.2964 0.027 Uiso 1 1 calc R
C24 C 0.0434(2) 0.34022(9) 0.3739(2) 0.0218(5) Uani 1 1 d .
C25 C 0.1254(2) 0.34763(10) 0.4829(3) 0.0254(5) Uani 1 1 d .
C26 C 0.1787(3) 0.39645(11) 0.5035(3) 0.0395(7) Uani 1 1 d .
H26 H 0.1599 0.4247 0.4469 0.047 Uiso 1 1 calc R
C27 C 0.2574(4) 0.40242(14) 0.6058(4) 0.0588(10) Uani 1 1 d .
H27 H 0.2928 0.4346 0.6183 0.071 Uiso 1 1 calc R
C28 C 0.2853(4) 0.36034(16) 0.6921(4) 0.0673(12) Uani 1 1 d .
H28 H 0.3387 0.3651 0.7621 0.081 Uiso 1 1 calc R
C29 C 0.2358(3) 0.31240(14) 0.6759(3) 0.0537(9) Uani 1 1 d .
H29 H 0.2555 0.2846 0.7336 0.064 Uiso 1 1 calc R
C30 C 0.1546(2) 0.30578(11) 0.5707(3) 0.0312(6) Uani 1 1 d .
H10B H -0.269(3) 0.1119(13) 0.512(3) 0.037 Uiso 1 1 d .
H10A H -0.193(3) 0.1410(13) 0.462(3) 0.037 Uiso 1 1 d .
H11B H 0.295(3) 0.1832(14) 0.654(4) 0.037 Uiso 1 1 d .
H11A H 0.221(3) 0.1517(14) 0.658(3) 0.037 Uiso 1 1 d .
H2 H 0.293(2) -0.0117(11) 0.335(3) 0.021(8) Uiso 1 1 d .
H1 H -0.127(3) 0.1330(13) 1.231(3) 0.041(9) Uiso 1 1 d .
H4 H 0.127(3) 0.2320(13) 0.599(3) 0.043(9) Uiso 1 1 d .

loop_
_atom_site_aniso_label
_atom_site_aniso_U_11
_atom_site_aniso_U_22
_atom_site_aniso_U_33
_atom_site_aniso_U_23
_atom_site_aniso_U_13
_atom_site_aniso_U_12
Sm1 0.01814(7) 0.01308(6) 0.01371(6) -0.00058(4) -0.00014(4) -0.00118(4)
O1 0.0352(10) 0.0180(9) 0.0218(8) 0.0004(6) -0.0009(8) 0.0051(7)
N1 0.0306(11) 0.0200(10) 0.0150(9) -0.0014(8) -0.0016(9) 0.0048(8)
C1 0.0199(11) 0.0206(12) 0.0171(10) 0.0004(8) 0.0033(9) 0.0015(9)
O2 0.0348(10) 0.0203(9) 0.0141(8) -0.0011(6) 0.0007(7) 0.0021(7)
N2 0.0182(10) 0.0265(12) 0.0248(11) -0.0049(9) 0.0012(9) -0.0048(9)
C2 0.0193(11) 0.0184(11) 0.0162(11) 0.0022(8) 0.0018(9) 0.0003(8)
O3 0.0254(9) 0.0284(9) 0.0149(8) -0.0029(7) 0.0003(7) -0.0030(7)
N3 0.0408(13) 0.0181(11) 0.0270(11) 0.0067(9) -0.0121(10) -0.0035(9)
C3 0.0258(12) 0.0185(12) 0.0176(10) -0.0008(8) 0.0031(10) 0.0010(9)
O4 0.0233(9) 0.0226(9) 0.0242(8) -0.0019(7) 0.0011(7) -0.0073(7)
C4 0.0194(11) 0.0216(12) 0.0165(11) -0.0012(8) 0.0036(9) -0.0038(9)
O5 0.0215(9) 0.0211(9) 0.0327(10) -0.0073(7) 0.0043(8) -0.0016(6)
C5 0.0220(12) 0.0246(12) 0.0172(11) 0.0017(9) 0.0012(9) 0.0010(9)
O6 0.0230(10) 0.0350(11) 0.0568(13) -0.0117(10) 0.0041(9) -0.0093(8)
C6 0.0328(14) 0.0372(15) 0.0189(11) 0.0019(10) -0.0017(11) 0.0051(11)
O7 0.0356(10) 0.0164(9) 0.0315(9) 0.0069(7) -0.0078(8) -0.0049(7)
C7 0.0384(16) 0.0357(16) 0.0296(14) 0.0078(11) -0.0045(13) 0.0115(12)
O8 0.0354(10) 0.0203(9) 0.0294(9) 0.0022(7) -0.0105(8) -0.0040(7)
C8 0.0470(18) 0.0272(15) 0.0360(15) 0.0002(11) -0.0001(14) 0.0172(12)
O9 0.0396(10) 0.0180(9) 0.0217(8) 0.0075(7) 0.0013(8) 0.0029(7)
C9 0.0398(16) 0.0275(14) 0.0258(13) -0.0045(10) -0.0007(12) 0.0098(11)
O10 0.0202(9) 0.0345(11) 0.0318(10) 0.0101(8) 0.0000(8) -0.0007(8)
C10 0.0263(13) 0.0212(12) 0.0196(11) 0.0003(9) 0.0016(10) 0.0038(9)
O11 0.0450(14) 0.0326(13) 0.0657(17) -0.0023(11) 0.0031(13) -0.0032(11)
C11 0.0175(11) 0.0186(11) 0.0186(10) 0.0022(8) -0.0015(9) -0.0014(9)
O12 0.088(3) 0.269(7) 0.106(3) -0.039(4) 0.000(3) -0.014(4)
C12 0.0185(11) 0.0203(12) 0.0234(11) 0.0010(9) 0.0021(10) 0.0002(9)
O13 0.073(2) 0.066(2) 0.139(3) -0.0223(19) 0.039(2) -0.0152(16)
C13 0.0198(12) 0.0231(13) 0.0301(13) -0.0040(10) 0.0012(10) -0.0016(9)
C14 0.0195(12) 0.0258(13) 0.0339(14) 0.0029(10) -0.0001(11) -0.0024(10)
C15 0.0197(12) 0.0290(14) 0.0276(12) 0.0029(10) 0.0005(10) -0.0005(10)
C16 0.0245(14) 0.0438(17) 0.0406(16) -0.0002(13) 0.0094(13) -0.0046(12)
C17 0.0308(16) 0.061(2) 0.0464(18) -0.0075(15) 0.0185(14) -0.0065(14)
C18 0.0363(17) 0.057(2) 0.0414(17) -0.0153(15) 0.0147(14) -0.0029(14)
C19 0.0293(14) 0.0404(16) 0.0326(14) -0.0097(12) 0.0046(12) -0.0054(12)
C20 0.0197(12) 0.0317(14) 0.0223(12) 0.0010(10) 0.0027(10) 0.0002(10)
C21 0.0277(13) 0.0159(11) 0.0221(11) 0.0012(9) 0.0015(10) -0.0031(9)
C22 0.0276(12) 0.0155(11) 0.0192(11) -0.0015(8) -0.0008(10) -0.0007(9)
C23 0.0249(12) 0.0193(12) 0.0227(12) 0.0026(9) -0.0036(10) -0.0001(9)
C24 0.0268(13) 0.0191(12) 0.0199(11) 0.0041(9) 0.0043(10) 0.0029(9)
C25 0.0338(14) 0.0198(12) 0.0225(12) 0.0007(9) -0.0010(11) -0.0029(10)
C26 0.058(2) 0.0226(14) 0.0378(16) 0.0001(11) -0.0024(15) -0.0116(13)
C27 0.083(3) 0.0361(19) 0.055(2) -0.0056(15) -0.016(2) -0.0263(18)
C28 0.089(3) 0.052(2) 0.056(2) -0.0045(17) -0.040(2) -0.024(2)
C29 0.074(2) 0.0387(19) 0.0449(18) 0.0060(14) -0.0312(18) -0.0111(17)
C30 0.0402(16) 0.0238(13) 0.0284(13) -0.0001(10) -0.0115(12) -0.0044(11)

loop_
_atom_type_symbol
_atom_type_description
_atom_type_scat_dispersion_real
_atom_type_scat_dispersion_imag
_atom_type_scat_source
C C 0.0033 0.0016 'International Tables Vol C Tables 4.2.6.8 and 6.1.1.4'
N N 0.0061 0.0033 'International Tables Vol C Tables 4.2.6.8 and 6.1.1.4'
O O 0.0106 0.0060 'International Tables Vol C Tables 4.2.6.8 and 6.1.1.4'
Sm Sm -0.1638 3.4418 'International Tables Vol C Tables 4.2.6.8 and 6.1.1.4'
H H 0.0000 0.0000 'International Tables Vol C Tables 4.2.6.8 and 6.1.1.4'

loop_
_geom_angle_atom_site_label_1
_geom_angle_atom_site_label_2
_geom_angle_atom_site_label_3
_geom_angle
_geom_angle_site_symmetry_1
_geom_angle_site_symmetry_3
O9 Sm1 O4 144.32(6) 4_566 3_556
O9 Sm1 O2 142.29(6) 4_566 1_554
O4 Sm1 O2 73.35(6) 3_556 1_554
O9 Sm1 O1 79.16(6) 4_566 3_557
O4 Sm1 O1 77.42(6) 3_556 3_557
O2 Sm1 O1 124.51(5) 1_554 3_557
O9 Sm1 O3 73.69(6) 4_566 .
O4 Sm1 O3 74.37(6) 3_556 .
O2 Sm1 O3 136.47(6) 1_554 .
O1 Sm1 O3 74.65(6) 3_557 .
O9 Sm1 O10 104.93(7) 4_566 .
O4 Sm1 O10 80.28(7) 3_556 .
O2 Sm1 O10 73.47(6) 1_554 .
O1 Sm1 O10 144.52(6) 3_557 .
O3 Sm1 O10 72.96(6) . .
O9 Sm1 O7 70.47(6) 4_566 .
O4 Sm1 O7 141.47(6) 3_556 .
O2 Sm1 O7 73.51(6) 1_554 .
O1 Sm1 O7 138.98(6) 3_557 .
O3 Sm1 O7 119.95(6) . .
O10 Sm1 O7 71.90(7) . .
O9 Sm1 O5 79.22(6) 4_566 .
O4 Sm1 O5 119.81(6) 3_556 .
O2 Sm1 O5 79.52(6) 1_554 .
O1 Sm1 O5 75.72(6) 3_557 .
O3 Sm1 O5 142.88(6) . .
O10 Sm1 O5 139.72(6) . .
O7 Sm1 O5 72.11(6) . .
C1 O1 Sm1 135.84(15) . 3_557
C2 N1 C10 122.4(2) . .
C2 N1 H1 116(2) . .
C10 N1 H1 121(2) . .
O1 C1 O2 128.0(2) . .
O1 C1 C2 116.7(2) . .
O2 C1 C2 115.2(2) . .
C1 O2 Sm1 141.50(15) . 1_556
C12 N2 C20 121.8(2) . .
C12 N2 H2 122(2) . .
C20 N2 H2 117(2) . .
N1 C2 C3 121.0(2) . .
N1 C2 C1 114.8(2) . .
C3 C2 C1 124.2(2) . .
C4 O3 Sm1 124.44(15) . .
C22 N3 C30 121.9(2) . .
C22 N3 H4 120(2) . .
C30 N3 H4 118(2) . .
C2 C3 C4 120.7(2) . .
C2 C3 H3 119.7 . .
C4 C3 H3 119.7 . .
C11 O4 Sm1 175.86(16) . 3_556
O3 C4 C3 122.4(2) . .
O3 C4 C5 120.7(2) . .
C3 C4 C5 116.8(2) . .
C11 O5 Sm1 111.56(15) . .
C6 C5 C10 118.3(2) . .
C6 C5 C4 122.3(2) . .
C10 C5 C4 119.4(2) . .
C7 C6 C5 121.0(2) . .
C7 C6 H6 119.5 . .
C5 C6 H6 119.5 . .
C21 O7 Sm1 136.21(16) . .
C6 C7 C8 120.1(3) . .
C6 C7 H7 119.9 . .
C8 C7 H7 119.9 . .
C9 C8 C7 120.7(3) . .
C9 C8 H8 119.7 . .
C7 C8 H8 119.7 . .
C24 O9 Sm1 162.95(17) . 4_565
C8 C9 C10 119.4(3) . .
C8 C9 H9 120.3 . .
C10 C9 H9 120.3 . .
Sm1 O10 H10B 139(3) . .
Sm1 O10 H10A 109(2) . .
H10B O10 H10A 111(3) . .
N1 C10 C9 120.3(2) . .
N1 C10 C5 119.2(2) . .
C9 C10 C5 120.5(2) . .
H11B O11 H11A 104(4) . .
O4 C11 O5 124.3(2) . .
O4 C11 C12 117.4(2) . .
O5 C11 C12 118.3(2) . .
N2 C12 C13 120.9(2) . .
N2 C12 C11 115.5(2) . .
C13 C12 C11 123.6(2) . .
C12 C13 C14 122.2(2) . .
C12 C13 H13 118.9 . .
C14 C13 H13 118.9 . .
O6 C14 C13 121.9(2) . .
O6 C14 C15 122.5(2) . .
C13 C14 C15 115.7(2) . .
C20 C15 C16 118.0(2) . .
C20 C15 C14 119.6(2) . .
C16 C15 C14 122.4(2) . .
C17 C16 C15 120.8(3) . .
C17 C16 H16 119.6 . .
C15 C16 H16 119.6 . .
C16 C17 C18 120.5(3) . .
C16 C17 H17 119.8 . .
C18 C17 H17 119.8 . .
C19 C18 C17 120.5(3) . .
C19 C18 H18 119.7 . .
C17 C18 H18 119.7 . .
C18 C19 C20 119.7(3) . .
C18 C19 H19 120.1 . .
C20 C19 H19 120.1 . .
N2 C20 C15 119.9(2) . .
N2 C20 C19 119.6(2) . .
C15 C20 C19 120.5(2) . .
O8 C21 O7 127.2(2) . .
O8 C21 C22 116.7(2) . .
O7 C21 C22 116.0(2) . .
N3 C22 C23 122.0(2) . .
N3 C22 C21 115.9(2) . .
C23 C22 C21 122.2(2) . .
C22 C23 C24 120.2(2) . .
C22 C23 H23 119.9 . .
C24 C23 H23 119.9 . .
O9 C24 C23 123.0(2) . .
O9 C24 C25 120.2(2) . .
C23 C24 C25 116.8(2) . .
C30 C25 C26 118.7(3) . .
C30 C25 C24 120.2(2) . .
C26 C25 C24 121.2(2) . .
C27 C26 C25 120.3(3) . .
C27 C26 H26 119.8 . .
C25 C26 H26 119.8 . .
C26 C27 C28 120.2(3) . .
C26 C27 H27 119.9 . .
C28 C27 H27 119.9 . .
C29 C28 C27 121.4(3) . .
C29 C28 H28 119.3 . .
C27 C28 H28 119.3 . .
C28 C29 C30 118.8(3) . .
C28 C29 H29 120.6 . .
C30 C29 H29 120.6 . .
N3 C30 C29 120.5(3) . .
N3 C30 C25 118.9(2) . .
C29 C30 C25 120.5(3) . .

loop_
_geom_bond_atom_site_label_1
_geom_bond_atom_site_label_2
_geom_bond_distance
_geom_bond_site_symmetry_2
Sm1 O9 2.3120(17) 4_566
Sm1 O4 2.3817(17) 3_556
Sm1 O2 2.4314(17) 1_554
Sm1 O1 2.4535(17) 3_557
Sm1 O3 2.4622(17) .
Sm1 O10 2.462(2) .
Sm1 O7 2.4724(17) .
Sm1 O5 2.4749(18) .
O1 C1 1.249(3) .
O1 Sm1 2.4535(17) 3_557
N1 C2 1.341(3) .
N1 C10 1.367(3) .
N1 H1 0.83(3) .
C1 O2 1.254(3) .
C1 C2 1.527(3) .
O2 Sm1 2.4314(17) 1_556
N2 C12 1.346(3) .
N2 C20 1.372(3) .
N2 H2 0.74(3) .
C2 C3 1.372(3) .
O3 C4 1.284(3) .
N3 C22 1.336(3) .
N3 C30 1.374(3) .
N3 H4 0.86(3) .
C3 C4 1.417(3) .
C3 H3 0.9300 .
O4 C11 1.250(3) .
O4 Sm1 2.3817(17) 3_556
C4 C5 1.444(3) .
O5 C11 1.252(3) .
C5 C6 1.408(3) .
C5 C10 1.408(3) .
O6 C14 1.264(3) .
C6 C7 1.362(4) .
C6 H6 0.9300 .
O7 C21 1.254(3) .
C7 C8 1.409(4) .
C7 H7 0.9300 .
O8 C21 1.248(3) .
C8 C9 1.367(4) .
C8 H8 0.9300 .
O9 C24 1.265(3) .
O9 Sm1 2.3120(17) 4_565
C9 C10 1.409(3) .
C9 H9 0.9300 .
O10 H10B 0.74(3) .
O10 H10A 0.84(3) .
O11 H11B 0.74(3) .
O11 H11A 0.80(4) .
C11 C12 1.509(3) .
C12 C13 1.361(3) .
C13 C14 1.421(4) .
C13 H13 0.9300 .
C14 C15 1.457(4) .
C15 C20 1.405(4) .
C15 C16 1.408(4) .
C16 C17 1.369(4) .
C16 H16 0.9300 .
C17 C18 1.396(5) .
C17 H17 0.9300 .
C18 C19 1.361(4) .
C18 H18 0.9300 .
C19 C20 1.410(4) .
C19 H19 0.9300 .
C21 C22 1.517(3) .
C22 C23 1.367(3) .
C23 C24 1.423(3) .
C23 H23 0.9300 .
C24 C25 1.438(3) .
C25 C30 1.405(4) .
C25 C26 1.411(4) .
C26 C27 1.361(5) .
C26 H26 0.9300 .
C27 C28 1.397(5) .
C27 H27 0.9300 .
C28 C29 1.366(5) .
C28 H28 0.9300 .
C29 C30 1.402(4) .
C29 H29 0.9300 .
